data_1551171
loop_
_publ_author_name
'Tobisu, Mamoru'
'Morioka, Toshifumi'
'Nakatani, Syun'
'Sakamoto, Yuki'
'Kodama, Takuya'
'Ogoshi, Sensuke'
'Chatani, Naoto'

_publ_section_title
;
 Nickel-Catalyzed Decarbonylation of N-Acylated N-Heteroarenes
;
_journal_name_full 'Chemical Science'
_journal_paper_doi 10.1039/C9SC02035G
_journal_year 2019
_chemical_formula_moiety 'C41 H61 N Ni O P2'
_chemical_formula_sum 'C41 H61 N Ni O P2'
_chemical_formula_weight 704.59
_space_group_crystal_system monoclinic
_space_group_IT_number 14
_space_group_name_Hall '-P 2ybc'
_space_group_name_H-M_alt 'P 1 21/c 1'
_symmetry_space_group_name_Hall '-P 2ybc'
_symmetry_space_group_name_H-M 'P 1 21/c 1'
_atom_sites_solution_hydrogens geom
_atom_sites_solution_primary direct
_atom_sites_solution_secondary difmap
_audit_update_record
;
2019-03-07 deposited with the CCDC.    2019-05-28 downloaded from the CCDC.
;
_cell_angle_alpha 90.0000
_cell_angle_beta 111.810(2)
_cell_angle_gamma 90.0000
_cell_formula_units_Z 4
_cell_length_a 13.2163(3)
_cell_length_b 19.2858(3)
_cell_length_c 17.1259(3)
_cell_measurement_reflns_used 15340
_cell_measurement_temperature 296
_cell_measurement_theta_max 73.77
_cell_measurement_theta_min 3.61
_cell_volume 4052.71(14)
_computing_cell_refinement 'CrysAlisPro 1.171.39.46e (Rigaku OD, 2018)'
_computing_data_collection 'CrysAlisPro 1.171.39.46e (Rigaku OD, 2018)'
_computing_data_reduction 'CrysAlisPro 1.171.39.46e (Rigaku OD, 2018)'
_computing_molecular_graphics 'CrystalStructure 4.3'
_computing_publication_material 'CrystalStructure 4.3 (Rigaku, 2018)'
_computing_structure_refinement 'SHELXL Version 2014/7 (Sheldrick, 2008)'
_computing_structure_solution 'Il Milione (Burla, et al., 2007)'
_diffrn_ambient_temperature 296
_diffrn_detector_area_resol_mean 10.000
_diffrn_measured_fraction_theta_full 0.999
_diffrn_measured_fraction_theta_max 0.986
_diffrn_measurement_device_type 'Rigaku XtaLAB Synergy'
_diffrn_measurement_method \w
_diffrn_radiation_type 'Cu K\a'
_diffrn_radiation_wavelength 1.54184
_diffrn_reflns_av_R_equivalents 0.0392
_diffrn_reflns_av_unetI/netI 0.0309
_diffrn_reflns_Laue_measured_fraction_full 0.999
_diffrn_reflns_Laue_measured_fraction_max 0.986
_diffrn_reflns_limit_h_max 16
_diffrn_reflns_limit_h_min -14
_diffrn_reflns_limit_k_max 23
_diffrn_reflns_limit_k_min -23
_diffrn_reflns_limit_l_max 21
_diffrn_reflns_limit_l_min -21
_diffrn_reflns_number 36134
_diffrn_reflns_point_group_measured_fraction_full 0.999
_diffrn_reflns_point_group_measured_fraction_max 0.986
_diffrn_reflns_theta_full 67.684
_diffrn_reflns_theta_max 74.222
_diffrn_reflns_theta_min 3.602
_diffrn_standards_number 0
_exptl_absorpt_coefficient_mu 1.651
_exptl_absorpt_correction_T_max 1.000
_exptl_absorpt_correction_T_min 0.762
_exptl_absorpt_correction_type multi-scan
_exptl_absorpt_process_details
;
CrysAlisPro 1.171.39.46e (Rigaku Oxford Diffraction, 2018)
Empirical absorption correction using spherical harmonics,
 implemented in SCALE3 ABSPACK scaling algorithm.
;
_exptl_crystal_colour nONE
_exptl_crystal_density_diffrn 1.155
_exptl_crystal_density_method 'not measured'
_exptl_crystal_description nONE
_exptl_crystal_F_000 1520.00
_refine_diff_density_max 1.39
_refine_diff_density_min -0.92
_refine_ls_extinction_method none
_refine_ls_goodness_of_fit_ref 1.117
_refine_ls_hydrogen_treatment constr
_refine_ls_number_parameters 415
_refine_ls_number_reflns 8146
_refine_ls_number_restraints 0
_refine_ls_R_factor_all 0.1161
_refine_ls_R_factor_gt 0.1119
_refine_ls_shift/su_max 0.000
_refine_ls_structure_factor_coef Fsqd
_refine_ls_weighting_details 'w = 1/[\s^2^(Fo^2^)+(0.1033P)^2^+17.7947P] where P=(Fo^2^+2Fc^2^)/3'
_refine_ls_weighting_scheme calc
_refine_ls_wR_factor_gt 0.2800
_refine_ls_wR_factor_ref 0.2828
_reflns_Friedel_coverage 0.000
_reflns_number_gt 7593
_reflns_number_total 8146
_reflns_threshold_expression F^2^>2.0\s(F^2^)
_cod_data_source_file c9sc02035g2.cif
_cod_data_source_block xcalibur_CCDC1
_cod_database_code 1551171

loop_
_space_group_symop_id
_space_group_symop_operation_xyz
1 +X,+Y,+Z
2 -X,1/2+Y,1/2-Z
3 -X,-Y,-Z
4 +X,-1/2-Y,-1/2+Z

loop_
_atom_site_label
_atom_site_type_symbol
_atom_site_fract_x
_atom_site_fract_y
_atom_site_fract_z
_atom_site_U_iso_or_equiv
_atom_site_adp_type
_atom_site_occupancy
_atom_site_site_symmetry_order
_atom_site_calc_flag
_atom_site_refinement_flags_posn
_atom_site_refinement_flags_adp
Ni1 Ni 0.71237(8) 0.22630(5) 0.78386(6) 0.0419(3) Uani 1 1 d . .
P1 P 0.77729(10) 0.28243(6) 0.70261(8) 0.0348(3) Uani 1 1 d . .
P2 P 0.61724(12) 0.16163(8) 0.67374(9) 0.0438(3) Uani 1 1 d . .
O1 O 0.9494(6) 0.4378(3) 1.0548(4) 0.098(2) Uani 1 1 d . .
N1 N 0.6722(7) 0.1710(4) 0.8623(4) 0.084(2) Uani 1 1 d . .
C1 C 0.7937(4) 0.2860(3) 0.8761(3) 0.0404(11) Uani 1 1 d . .
C2 C 0.7385(7) 0.3390(3) 0.9005(4) 0.068(2) Uani 1 1 d . .
H2 H 0.6629 0.3392 0.8747 0.081 Uiso 1 1 calc R U
C3 C 0.7831(7) 0.3898(4) 0.9572(4) 0.0675(19) Uani 1 1 d . .
H3 H 0.7411 0.4241 0.9687 0.081 Uiso 1 1 calc R U
C4 C 0.8915(6) 0.3875(4) 0.9959(4) 0.0674(19) Uani 1 1 d . .
C5 C 0.9551(6) 0.3345(4) 0.9810(4) 0.0592(16) Uani 1 1 d . .
H5 H 1.0299 0.3331 1.0110 0.071 Uiso 1 1 calc R U
C6 C 0.9050(5) 0.2847(4) 0.9213(4) 0.0554(15) Uani 1 1 d . .
H6 H 0.9468 0.2495 0.9112 0.067 Uiso 1 1 calc R U
C7 C 0.8984(9) 0.5026(5) 1.0507(6) 0.095(3) Uani 1 1 d . .
H7A H 0.9455 0.5324 1.0937 0.114 Uiso 1 1 calc R U
H7B H 0.8841 0.5231 0.9965 0.114 Uiso 1 1 calc R U
H7C H 0.8311 0.4963 1.0590 0.114 Uiso 1 1 calc R U
C8 C 0.7358(8) 0.1170(4) 0.9113(4) 0.072(2) Uani 1 1 d . .
H8 H 0.8048 0.1055 0.9128 0.086 Uiso 1 1 calc R U
C9 C 0.6839(8) 0.0827(4) 0.9575(5) 0.081(3) Uani 1 1 d . .
H9 H 0.7107 0.0460 0.9947 0.098 Uiso 1 1 calc R U
C10 C 0.5838(7) 0.1150(4) 0.9362(4) 0.0660(19) Uani 1 1 d . .
C11 C 0.4988(7) 0.1036(5) 0.9614(6) 0.093(3) Uani 1 1 d . .
H11 H 0.4993 0.0677 0.9977 0.111 Uiso 1 1 calc R U
C12 C 0.4102(9) 0.1496(5) 0.9290(6) 0.093(3) Uani 1 1 d . .
H12 H 0.3489 0.1452 0.9430 0.111 Uiso 1 1 calc R U
C13 C 0.4174(10) 0.2012(6) 0.8763(5) 0.109(4) Uani 1 1 d . .
H13 H 0.3587 0.2317 0.8580 0.131 Uiso 1 1 calc R U
C14 C 0.4993(6) 0.2143(4) 0.8465(5) 0.0652(18) Uani 1 1 d . .
H14 H 0.4963 0.2494 0.8085 0.078 Uiso 1 1 calc R U
C15 C 0.5834(7) 0.1707(4) 0.8785(5) 0.0674(19) Uani 1 1 d . .
C16 C 0.9230(5) 0.2636(3) 0.7279(4) 0.0432(12) Uani 1 1 d . .
H16 H 0.9631 0.2890 0.7798 0.052 Uiso 1 1 calc R U
C17 C 0.9671(5) 0.2898(3) 0.6616(5) 0.0564(16) Uani 1 1 d . .
H17A H 0.9316 0.2649 0.6093 0.068 Uiso 1 1 calc R U
H17B H 0.9501 0.3387 0.6510 0.068 Uiso 1 1 calc R U
C18 C 1.0897(6) 0.2795(4) 0.6912(6) 0.072(2) Uani 1 1 d . .
H18A H 1.1256 0.3085 0.7401 0.087 Uiso 1 1 calc R U
H18B H 1.1146 0.2938 0.6471 0.087 Uiso 1 1 calc R U
C19 C 1.1210(5) 0.2036(3) 0.7140(5) 0.0589(16) Uani 1 1 d . .
H19A H 1.1998 0.1991 0.7370 0.071 Uiso 1 1 calc R U
H19B H 1.0928 0.1752 0.6637 0.071 Uiso 1 1 calc R U
C20 C 1.0746(5) 0.1782(3) 0.7787(4) 0.0528(14) Uani 1 1 d . .
H20A H 1.0920 0.1295 0.7905 0.063 Uiso 1 1 calc R U
H20B H 1.1083 0.2038 0.8307 0.063 Uiso 1 1 calc R U
C21 C 0.9513(4) 0.1877(3) 0.7470(4) 0.0422(11) Uani 1 1 d . .
H21A H 0.9168 0.1603 0.6966 0.051 Uiso 1 1 calc R U
H21B H 0.9243 0.1718 0.7894 0.051 Uiso 1 1 calc R U
C22 C 0.7678(4) 0.3783(3) 0.6947(3) 0.0396(11) Uani 1 1 d . .
H22 H 0.7755 0.3909 0.6418 0.048 Uiso 1 1 calc R U
C23 C 0.6536(5) 0.4022(3) 0.6876(4) 0.0466(12) Uani 1 1 d . .
H23A H 0.5992 0.3794 0.6399 0.056 Uiso 1 1 calc R U
H23B H 0.6413 0.3883 0.7378 0.056 Uiso 1 1 calc R U
C24 C 0.6398(6) 0.4793(3) 0.6771(4) 0.0552(15) Uani 1 1 d . .
H24A H 0.5685 0.4924 0.6762 0.066 Uiso 1 1 calc R U
H24B H 0.6439 0.4928 0.6238 0.066 Uiso 1 1 calc R U
C25 C 0.7265(6) 0.5171(3) 0.7475(4) 0.0614(17) Uani 1 1 d . .
H25A H 0.7186 0.5068 0.8004 0.074 Uiso 1 1 calc R U
H25B H 0.7177 0.5667 0.7381 0.074 Uiso 1 1 calc R U
C26 C 0.8402(6) 0.4954(3) 0.7526(4) 0.0555(15) Uani 1 1 d . .
H26A H 0.8501 0.5093 0.7015 0.067 Uiso 1 1 calc R U
H26B H 0.8948 0.5189 0.7995 0.067 Uiso 1 1 calc R U
C27 C 0.8557(5) 0.4174(3) 0.7641(4) 0.0453(12) Uani 1 1 d . .
H27A H 0.9267 0.4048 0.7639 0.054 Uiso 1 1 calc R U
H27B H 0.8536 0.4042 0.8181 0.054 Uiso 1 1 calc R U
C28 C 0.7026(5) 0.2564(3) 0.5926(3) 0.0461(12) Uani 1 1 d . .
H28A H 0.6412 0.2873 0.5673 0.055 Uiso 1 1 calc R U
H28B H 0.7503 0.2608 0.5613 0.055 Uiso 1 1 calc R U
C29 C 0.6619(5) 0.1825(3) 0.5866(4) 0.0493(13) Uani 1 1 d . .
H29A H 0.7198 0.1510 0.5879 0.059 Uiso 1 1 calc R U
H29B H 0.6015 0.1761 0.5335 0.059 Uiso 1 1 calc R U
C30 C 0.6274(6) 0.0653(3) 0.6767(5) 0.0584(16) Uani 1 1 d . .
H30 H 0.5969 0.0492 0.6182 0.070 Uiso 1 1 calc R U
C31 C 0.7479(6) 0.0409(4) 0.7135(5) 0.0682(19) Uani 1 1 d . .
H31A H 0.7808 0.0550 0.7719 0.082 Uiso 1 1 calc R U
H31B H 0.7880 0.0628 0.6829 0.082 Uiso 1 1 calc R U
C32 C 0.7553(8) -0.0391(4) 0.7071(7) 0.092(3) Uani 1 1 d . .
H32A H 0.7280 -0.0531 0.6486 0.111 Uiso 1 1 calc R U
H32B H 0.8306 -0.0538 0.7329 0.111 Uiso 1 1 calc R U
C33 C 0.6870(9) -0.0733(5) 0.7524(9) 0.117(4) Uani 1 1 d . .
H33A H 0.6889 -0.1233 0.7468 0.140 Uiso 1 1 calc R U
H33B H 0.7182 -0.0621 0.8119 0.140 Uiso 1 1 calc R U
C34 C 0.5716(8) -0.0489(4) 0.7165(8) 0.105(4) Uani 1 1 d . .
H34A H 0.5307 -0.0706 0.7466 0.126 Uiso 1 1 calc R U
H34B H 0.5391 -0.0629 0.6580 0.126 Uiso 1 1 calc R U
C35 C 0.5636(6) 0.0301(4) 0.7223(5) 0.068(2) Uani 1 1 d . .
H35A H 0.4878 0.0441 0.6977 0.082 Uiso 1 1 calc R U
H35B H 0.5919 0.0441 0.7809 0.082 Uiso 1 1 calc R U
C36 C 0.4705(5) 0.1782(3) 0.6359(4) 0.0498(13) Uani 1 1 d . .
H36 H 0.4462 0.1620 0.6804 0.060 Uiso 1 1 calc R U
C37 C 0.3981(6) 0.1409(4) 0.5548(5) 0.0685(19) Uani 1 1 d . .
H37A H 0.4174 0.1563 0.5082 0.082 Uiso 1 1 calc R U
H37B H 0.4108 0.0913 0.5613 0.082 Uiso 1 1 calc R U
C38 C 0.2770(6) 0.1560(4) 0.5353(6) 0.075(2) Uani 1 1 d . .
H38A H 0.2332 0.1335 0.4830 0.090 Uiso 1 1 calc R U
H38B H 0.2563 0.1372 0.5797 0.090 Uiso 1 1 calc R U
C39 C 0.2553(6) 0.2314(4) 0.5280(6) 0.072(2) Uani 1 1 d . .
H39A H 0.1792 0.2394 0.5187 0.087 Uiso 1 1 calc R U
H39B H 0.2684 0.2491 0.4796 0.087 Uiso 1 1 calc R U
C40 C 0.3269(5) 0.2712(4) 0.6068(5) 0.0604(16) Uani 1 1 d . .
H40A H 0.3137 0.3205 0.5977 0.073 Uiso 1 1 calc R U
H40B H 0.3078 0.2577 0.6541 0.073 Uiso 1 1 calc R U
C41 C 0.4472(5) 0.2561(3) 0.6270(4) 0.0515(14) Uani 1 1 d . .
H41A H 0.4905 0.2793 0.6790 0.062 Uiso 1 1 calc R U
H41B H 0.4682 0.2745 0.5825 0.062 Uiso 1 1 calc R U

loop_
_atom_site_aniso_label
_atom_site_aniso_U_11
_atom_site_aniso_U_22
_atom_site_aniso_U_33
_atom_site_aniso_U_23
_atom_site_aniso_U_13
_atom_site_aniso_U_12
Ni1 0.0545(6) 0.0404(5) 0.0392(5) -0.0042(4) 0.0272(4) -0.0124(4)
P1 0.0390(6) 0.0327(6) 0.0375(6) 0.0034(5) 0.0198(5) 0.0006(5)
P2 0.0482(8) 0.0466(8) 0.0463(7) -0.0103(6) 0.0287(6) -0.0111(6)
O1 0.130(5) 0.071(4) 0.077(4) -0.011(3) 0.021(4) 0.018(4)
N1 0.125(6) 0.076(4) 0.081(4) -0.024(4) 0.072(4) -0.041(4)
C1 0.048(3) 0.039(3) 0.039(3) 0.000(2) 0.022(2) -0.005(2)
C2 0.117(6) 0.049(3) 0.059(4) -0.003(3) 0.058(4) -0.020(4)
C3 0.095(6) 0.061(4) 0.061(4) 0.002(3) 0.046(4) -0.006(4)
C4 0.064(4) 0.089(5) 0.044(3) 0.024(3) 0.013(3) 0.013(4)
C5 0.056(4) 0.074(4) 0.044(3) 0.001(3) 0.014(3) 0.012(3)
C6 0.055(3) 0.064(4) 0.046(3) 0.003(3) 0.017(3) 0.007(3)
C7 0.105(7) 0.083(6) 0.094(6) -0.012(5) 0.034(5) 0.019(5)
C8 0.121(7) 0.051(4) 0.048(3) 0.006(3) 0.037(4) -0.016(4)
C9 0.128(8) 0.062(4) 0.051(4) -0.001(3) 0.029(4) -0.024(5)
C10 0.093(6) 0.055(4) 0.055(4) -0.015(3) 0.034(4) -0.021(4)
C11 0.069(5) 0.101(7) 0.088(6) -0.064(5) 0.006(4) -0.003(5)
C12 0.110(7) 0.103(7) 0.085(6) -0.040(5) 0.058(5) -0.051(6)
C13 0.148(9) 0.139(9) 0.053(4) -0.032(5) 0.052(5) -0.090(8)
C14 0.066(4) 0.064(4) 0.058(4) 0.003(3) 0.014(3) -0.015(3)
C15 0.084(5) 0.062(4) 0.065(4) -0.014(3) 0.038(4) -0.027(4)
C16 0.046(3) 0.039(3) 0.052(3) 0.002(2) 0.027(2) 0.002(2)
C17 0.053(3) 0.050(3) 0.086(5) 0.018(3) 0.047(3) 0.011(3)
C18 0.056(4) 0.066(4) 0.115(6) 0.015(4) 0.055(4) 0.006(3)
C19 0.047(3) 0.059(4) 0.079(4) 0.004(3) 0.033(3) 0.010(3)
C20 0.048(3) 0.048(3) 0.061(4) -0.003(3) 0.019(3) 0.009(3)
C21 0.043(3) 0.033(3) 0.053(3) 0.001(2) 0.020(2) 0.002(2)
C22 0.049(3) 0.035(2) 0.040(3) 0.009(2) 0.023(2) 0.003(2)
C23 0.048(3) 0.046(3) 0.046(3) 0.009(2) 0.019(2) 0.009(2)
C24 0.068(4) 0.045(3) 0.059(4) 0.010(3) 0.030(3) 0.015(3)
C25 0.092(5) 0.035(3) 0.060(4) 0.005(3) 0.032(4) 0.013(3)
C26 0.073(4) 0.034(3) 0.061(4) 0.001(3) 0.028(3) -0.004(3)
C27 0.055(3) 0.037(3) 0.050(3) 0.002(2) 0.026(3) -0.002(2)
C28 0.057(3) 0.047(3) 0.042(3) 0.002(2) 0.026(3) -0.002(3)
C29 0.056(3) 0.053(3) 0.047(3) -0.008(3) 0.028(3) -0.007(3)
C30 0.067(4) 0.051(3) 0.075(4) -0.013(3) 0.046(3) -0.009(3)
C31 0.068(4) 0.062(4) 0.089(5) 0.010(4) 0.046(4) 0.003(3)
C32 0.106(7) 0.059(4) 0.145(8) 0.018(5) 0.086(7) 0.011(4)
C33 0.139(9) 0.060(5) 0.207(12) 0.035(6) 0.130(9) 0.021(5)
C34 0.118(7) 0.052(4) 0.193(11) -0.005(6) 0.114(8) -0.014(5)
C35 0.076(5) 0.054(4) 0.099(5) -0.011(4) 0.062(4) -0.011(3)
C36 0.049(3) 0.049(3) 0.060(3) -0.015(3) 0.030(3) -0.010(2)
C37 0.060(4) 0.074(5) 0.071(4) -0.029(4) 0.024(3) -0.009(3)
C38 0.059(4) 0.075(5) 0.094(6) -0.028(4) 0.032(4) -0.021(4)
C39 0.047(4) 0.076(5) 0.096(6) -0.013(4) 0.030(4) -0.013(3)
C40 0.056(4) 0.058(4) 0.076(4) -0.010(3) 0.033(3) -0.008(3)
C41 0.055(3) 0.054(3) 0.050(3) -0.012(3) 0.026(3) -0.016(3)

loop_
_atom_type_symbol
_atom_type_description
_atom_type_scat_dispersion_real
_atom_type_scat_dispersion_imag
_atom_type_scat_source
C C 0.0181 0.0091
;
International Tables for Crystallography
(Vol. C, Tables 4.2.6.8 and 6.1.1.4)
;
H H 0.0000 0.0000
;
International Tables for Crystallography
(Vol. C, Table 6.1.1.4)
;
N N 0.0311 0.0180
;
International Tables for Crystallography
(Vol. C, Tables 4.2.6.8 and 6.1.1.4)
;
Ni Ni -3.0029 0.5091
;
International Tables for Crystallography
(Vol. C, Tables 4.2.6.8 and 6.1.1.4)
;
O O 0.0492 0.0322
;
International Tables for Crystallography
(Vol. C, Tables 4.2.6.8 and 6.1.1.4)
;
P P 0.2955 0.4335
;
International Tables for Crystallography
(Vol. C, Tables 4.2.6.8 and 6.1.1.4)
;

loop_
_geom_angle_atom_site_label_1
_geom_angle_atom_site_label_2
_geom_angle_atom_site_label_3
_geom_angle
C1 Ni1 N1 88.5(2)
C1 Ni1 P1 89.66(16)
N1 Ni1 P1 172.9(3)
C1 Ni1 P2 177.38(17)
N1 Ni1 P2 93.7(2)
P1 Ni1 P2 88.26(6)
C28 P1 C16 107.6(3)
C28 P1 C22 101.6(3)
C16 P1 C22 104.5(2)
C28 P1 Ni1 109.29(18)
C16 P1 Ni1 112.13(18)
C22 P1 Ni1 120.72(17)
C36 P2 C29 107.0(3)
C36 P2 C30 103.9(3)
C29 P2 C30 101.4(3)
C36 P2 Ni1 113.17(19)
C29 P2 Ni1 108.3(2)
C30 P2 Ni1 121.7(2)
C4 O1 C7 117.0(7)
C15 N1 C8 104.9(7)
C15 N1 Ni1 130.6(7)
C8 N1 Ni1 124.4(6)
C6 C1 C2 114.1(6)
C6 C1 Ni1 126.8(4)
C2 C1 Ni1 119.0(5)
C3 C2 C1 127.2(8)
C3 C2 H2 116.4
C1 C2 H2 116.4
C4 C3 C2 115.7(8)
C4 C3 H3 122.2
C2 C3 H3 122.2
C3 C4 O1 122.1(7)
C3 C4 C5 122.5(8)
O1 C4 C5 115.4(6)
C6 C5 C4 119.1(6)
C6 C5 H5 120.5
C4 C5 H5 120.5
C5 C6 C1 121.2(6)
C5 C6 H6 119.4
C1 C6 H6 119.4
O1 C7 H7A 109.5
O1 C7 H7B 109.5
H7A C7 H7B 109.5
O1 C7 H7C 109.5
H7A C7 H7C 109.5
H7B C7 H7C 109.5
C9 C8 N1 112.3(8)
C9 C8 H8 123.8
N1 C8 H8 123.8
C10 C9 C8 105.1(8)
C10 C9 H9 127.4
C8 C9 H9 127.4
C11 C10 C9 131.6(8)
C11 C10 C15 122.5(9)
C9 C10 C15 105.9(7)
C10 C11 C12 115.9(10)
C10 C11 H11 122.0
C12 C11 H11 122.0
C13 C12 C11 117.7(10)
C13 C12 H12 121.1
C11 C12 H12 121.1
C12 C13 C14 129.2(12)
C12 C13 H13 115.4
C14 C13 H13 115.4
C15 C14 C13 112.3(8)
C15 C14 H14 123.8
C13 C14 H14 123.8
N1 C15 C14 126.0(8)
N1 C15 C10 111.7(8)
C14 C15 C10 122.3(7)
C21 C16 C17 110.2(4)
C21 C16 P1 113.1(4)
C17 C16 P1 114.1(4)
C21 C16 H16 106.2
C17 C16 H16 106.2
P1 C16 H16 106.2
C18 C17 C16 111.0(6)
C18 C17 H17A 109.4
C16 C17 H17A 109.4
C18 C17 H17B 109.4
C16 C17 H17B 109.4
H17A C17 H17B 108.0
C17 C18 C19 111.3(6)
C17 C18 H18A 109.4
C19 C18 H18A 109.4
C17 C18 H18B 109.4
C19 C18 H18B 109.4
H18A C18 H18B 108.0
C18 C19 C20 110.2(5)
C18 C19 H19A 109.6
C20 C19 H19A 109.6
C18 C19 H19B 109.6
C20 C19 H19B 109.6
H19A C19 H19B 108.1
C21 C20 C19 111.5(5)
C21 C20 H20A 109.3
C19 C20 H20A 109.3
C21 C20 H20B 109.3
C19 C20 H20B 109.3
H20A C20 H20B 108.0
C16 C21 C20 109.8(5)
C16 C21 H21A 109.7
C20 C21 H21A 109.7
C16 C21 H21B 109.7
C20 C21 H21B 109.7
H21A C21 H21B 108.2
C27 C22 C23 110.8(5)
C27 C22 P1 115.3(4)
C23 C22 P1 110.0(4)
C27 C22 H22 106.8
C23 C22 H22 106.8
P1 C22 H22 106.8
C24 C23 C22 112.2(5)
C24 C23 H23A 109.2
C22 C23 H23A 109.2
C24 C23 H23B 109.2
C22 C23 H23B 109.2
H23A C23 H23B 107.9
C23 C24 C25 111.2(5)
C23 C24 H24A 109.4
C25 C24 H24A 109.4
C23 C24 H24B 109.4
C25 C24 H24B 109.4
H24A C24 H24B 108.0
C24 C25 C26 110.5(5)
C24 C25 H25A 109.5
C26 C25 H25A 109.5
C24 C25 H25B 109.5
C26 C25 H25B 109.5
H25A C25 H25B 108.1
C27 C26 C25 111.2(5)
C27 C26 H26A 109.4
C25 C26 H26A 109.4
C27 C26 H26B 109.4
C25 C26 H26B 109.4
H26A C26 H26B 108.0
C22 C27 C26 111.3(5)
C22 C27 H27A 109.4
C26 C27 H27A 109.4
C22 C27 H27B 109.4
C26 C27 H27B 109.4
H27A C27 H27B 108.0
C29 C28 P1 111.5(4)
C29 C28 H28A 109.3
P1 C28 H28A 109.3
C29 C28 H28B 109.3
P1 C28 H28B 109.3
H28A C28 H28B 108.0
C28 C29 P2 111.4(4)
C28 C29 H29A 109.4
P2 C29 H29A 109.4
C28 C29 H29B 109.4
P2 C29 H29B 109.4
H29A C29 H29B 108.0
C35 C30 C31 109.9(6)
C35 C30 P2 114.5(4)
C31 C30 P2 111.5(5)
C35 C30 H30 106.8
C31 C30 H30 106.8
P2 C30 H30 106.8
C30 C31 C32 110.7(7)
C30 C31 H31A 109.5
C32 C31 H31A 109.5
C30 C31 H31B 109.5
C32 C31 H31B 109.5
H31A C31 H31B 108.1
C33 C32 C31 109.1(7)
C33 C32 H32A 109.9
C31 C32 H32A 109.9
C33 C32 H32B 109.9
C31 C32 H32B 109.9
H32A C32 H32B 108.3
C34 C33 C32 110.9(9)
C34 C33 H33A 109.5
C32 C33 H33A 109.5
C34 C33 H33B 109.5
C32 C33 H33B 109.5
H33A C33 H33B 108.0
C33 C34 C35 111.8(8)
C33 C34 H34A 109.3
C35 C34 H34A 109.3
C33 C34 H34B 109.3
C35 C34 H34B 109.3
H34A C34 H34B 107.9
C30 C35 C34 110.4(6)
C30 C35 H35A 109.6
C34 C35 H35A 109.6
C30 C35 H35B 109.6
C34 C35 H35B 109.6
H35A C35 H35B 108.1
C41 C36 C37 109.5(6)
C41 C36 P2 110.8(4)
C37 C36 P2 117.3(4)
C41 C36 H36 106.2
C37 C36 H36 106.2
P2 C36 H36 106.2
C38 C37 C36 110.8(6)
C38 C37 H37A 109.5
C36 C37 H37A 109.5
C38 C37 H37B 109.5
C36 C37 H37B 109.5
H37A C37 H37B 108.1
C39 C38 C37 111.1(6)
C39 C38 H38A 109.4
C37 C38 H38A 109.4
C39 C38 H38B 109.4
C37 C38 H38B 109.4
H38A C38 H38B 108.0
C38 C39 C40 112.3(7)
C38 C39 H39A 109.1
C40 C39 H39A 109.1
C38 C39 H39B 109.1
C40 C39 H39B 109.1
H39A C39 H39B 107.9
C41 C40 C39 110.8(5)
C41 C40 H40A 109.5
C39 C40 H40A 109.5
C41 C40 H40B 109.5
C39 C40 H40B 109.5
H40A C40 H40B 108.1
C40 C41 C36 111.3(5)
C40 C41 H41A 109.4
C36 C41 H41A 109.4
C40 C41 H41B 109.4
C36 C41 H41B 109.4
H41A C41 H41B 108.0

loop_
_geom_bond_atom_site_label_1
_geom_bond_atom_site_label_2
_geom_bond_distance
Ni1 C1 1.927(5)
Ni1 N1 1.939(6)
Ni1 P1 2.1753(14)
Ni1 P2 2.2205(16)
P1 C28 1.842(6)
P1 C16 1.846(6)
P1 C22 1.854(5)
P2 C36 1.831(6)
P2 C29 1.842(6)
P2 C30 1.862(7)
O1 C4 1.403(10)
O1 C7 1.408(10)
N1 C15 1.302(10)
N1 C8 1.403(11)
C1 C6 1.385(8)
C1 C2 1.407(9)
C2 C3 1.350(10)
C2 H2 0.9300
C3 C4 1.337(11)
C3 H3 0.9300
C4 C5 1.406(10)
C5 C6 1.380(9)
C5 H5 0.9300
C6 H6 0.9300
C7 H7A 0.9600
C7 H7B 0.9600
C7 H7C 0.9600
C8 C9 1.392(10)
C8 H8 0.9300
C9 C10 1.383(12)
C9 H9 0.9300
C10 C11 1.362(12)
C10 C15 1.458(10)
C11 C12 1.408(14)
C11 H11 0.9300
C12 C13 1.369(13)
C12 H12 0.9300
C13 C14 1.381(12)
C13 H13 0.9300
C14 C15 1.338(11)
C14 H14 0.9300
C16 C21 1.515(7)
C16 C17 1.542(8)
C16 H16 0.9800
C17 C18 1.521(9)
C17 H17A 0.9700
C17 H17B 0.9700
C18 C19 1.532(9)
C18 H18A 0.9700
C18 H18B 0.9700
C19 C20 1.534(9)
C19 H19A 0.9700
C19 H19B 0.9700
C20 C21 1.525(8)
C20 H20A 0.9700
C20 H20B 0.9700
C21 H21A 0.9700
C21 H21B 0.9700
C22 C27 1.519(8)
C22 C23 1.540(7)
C22 H22 0.9800
C23 C24 1.501(8)
C23 H23A 0.9700
C23 H23B 0.9700
C24 C25 1.508(10)
C24 H24A 0.9700
C24 H24B 0.9700
C25 C26 1.530(10)
C25 H25A 0.9700
C25 H25B 0.9700
C26 C27 1.521(7)
C26 H26A 0.9700
C26 H26B 0.9700
C27 H27A 0.9700
C27 H27B 0.9700
C28 C29 1.514(8)
C28 H28A 0.9700
C28 H28B 0.9700
C29 H29A 0.9700
C29 H29B 0.9700
C30 C35 1.507(9)
C30 C31 1.552(10)
C30 H30 0.9800
C31 C32 1.553(11)
C31 H31A 0.9700
C31 H31B 0.9700
C32 C33 1.539(11)
C32 H32A 0.9700
C32 H32B 0.9700
C33 C34 1.493(14)
C33 H33A 0.9700
C33 H33B 0.9700
C34 C35 1.532(10)
C34 H34A 0.9700
C34 H34B 0.9700
C35 H35A 0.9700
C35 H35B 0.9700
C36 C41 1.530(9)
C36 C37 1.542(9)
C36 H36 0.9800
C37 C38 1.536(10)
C37 H37A 0.9700
C37 H37B 0.9700
C38 C39 1.478(11)
C38 H38A 0.9700
C38 H38B 0.9700
C39 C40 1.535(10)
C39 H39A 0.9700
C39 H39B 0.9700
C40 C41 1.523(9)
C40 H40A 0.9700
C40 H40B 0.9700
C41 H41A 0.9700
C41 H41B 0.9700

loop_
_geom_torsion_atom_site_label_1
_geom_torsion_atom_site_label_2
_geom_torsion_atom_site_label_3
_geom_torsion_atom_site_label_4
_geom_torsion
C6 C1 C2 C3 5.2(9)
Ni1 C1 C2 C3 -172.7(5)
C1 C2 C3 C4 -2.2(10)
C2 C3 C4 O1 178.4(6)
C2 C3 C4 C5 -2.2(10)
C7 O1 C4 C3 -22.2(11)
C7 O1 C4 C5 158.4(8)
C3 C4 C5 C6 3.3(10)
O1 C4 C5 C6 -177.2(6)
C4 C5 C6 C1 0.0(10)
C2 C1 C6 C5 -3.7(8)
Ni1 C1 C6 C5 173.9(5)
C15 N1 C8 C9 0.8(8)
Ni1 N1 C8 C9 -175.6(5)
N1 C8 C9 C10 1.0(8)
C8 C9 C10 C11 179.9(7)
C8 C9 C10 C15 -2.2(8)
C9 C10 C11 C12 177.0(8)
C15 C10 C11 C12 -0.7(10)
C10 C11 C12 C13 -0.4(10)
C11 C12 C13 C14 2.5(13)
C12 C13 C14 C15 -3.1(12)
C8 N1 C15 C14 179.0(7)
Ni1 N1 C15 C14 -5.0(12)
C8 N1 C15 C10 -2.2(8)
Ni1 N1 C15 C10 173.8(5)
C13 C14 C15 N1 -179.5(7)
C13 C14 C15 C10 1.8(10)
C11 C10 C15 N1 -179.0(6)
C9 C10 C15 N1 2.9(8)
C11 C10 C15 C14 -0.1(11)
C9 C10 C15 C14 -178.3(7)
C28 P1 C16 C21 -79.1(4)
C22 P1 C16 C21 173.5(4)
Ni1 P1 C16 C21 41.1(4)
C28 P1 C16 C17 47.9(5)
C22 P1 C16 C17 -59.4(5)
Ni1 P1 C16 C17 168.2(4)
C21 C16 C17 C18 -57.6(7)
P1 C16 C17 C18 173.8(5)
C16 C17 C18 C19 55.6(8)
C17 C18 C19 C20 -54.6(9)
C18 C19 C20 C21 56.3(8)
C17 C16 C21 C20 58.5(7)
P1 C16 C21 C20 -172.4(4)
C19 C20 C21 C16 -58.7(7)
C28 P1 C22 C27 -156.7(4)
C16 P1 C22 C27 -44.9(4)
Ni1 P1 C22 C27 82.4(4)
C28 P1 C22 C23 77.2(4)
C16 P1 C22 C23 -171.0(4)
Ni1 P1 C22 C23 -43.8(4)
C27 C22 C23 C24 54.0(6)
P1 C22 C23 C24 -177.4(4)
C22 C23 C24 C25 -55.8(7)
C23 C24 C25 C26 56.9(7)
C24 C25 C26 C27 -57.0(7)
C23 C22 C27 C26 -53.6(6)
P1 C22 C27 C26 -179.3(4)
C25 C26 C27 C22 55.8(7)
C16 P1 C28 C29 92.1(4)
C22 P1 C28 C29 -158.5(4)
Ni1 P1 C28 C29 -29.8(5)
P1 C28 C29 P2 37.0(5)
C36 P2 C29 C28 93.6(5)
C30 P2 C29 C28 -157.8(5)
Ni1 P2 C29 C28 -28.7(5)
C36 P2 C30 C35 -50.6(6)
C29 P2 C30 C35 -161.5(6)
Ni1 P2 C30 C35 78.4(6)
C36 P2 C30 C31 -176.1(5)
C29 P2 C30 C31 73.0(5)
Ni1 P2 C30 C31 -47.1(5)
C35 C30 C31 C32 57.7(8)
P2 C30 C31 C32 -174.3(6)
C30 C31 C32 C33 -56.6(11)
C31 C32 C33 C34 56.9(13)
C32 C33 C34 C35 -58.1(13)
C31 C30 C35 C34 -57.1(9)
P2 C30 C35 C34 176.5(7)
C33 C34 C35 C30 58.4(11)
C29 P2 C36 C41 -71.4(5)
C30 P2 C36 C41 -178.2(4)
Ni1 P2 C36 C41 47.8(5)
C29 P2 C36 C37 55.3(6)
C30 P2 C36 C37 -51.5(6)
Ni1 P2 C36 C37 174.5(5)
C41 C36 C37 C38 -56.9(8)
P2 C36 C37 C38 175.8(5)
C36 C37 C38 C39 57.1(9)
C37 C38 C39 C40 -55.8(9)
C38 C39 C40 C41 55.1(8)
C39 C40 C41 C36 -55.2(8)
C37 C36 C41 C40 56.6(7)
P2 C36 C41 C40 -172.5(4)
